data_7062568
loop_
_publ_author_name
Mamta,
'Mir, Nisar A.'
'Yadav, Jyothi'
'Pawar, Amol Prakash'
'Sharma, Ratika'
'Kant, Rajni'
'Rangan, Krishnan'
'Iype, Eldhose'
'Khungar, Bharti'
'Kumar, Indresh'

_publ_section_title
;
 Two-pot sequential multicomponent metal-free synthesis of
 pyrrolo[2,3-d]pyridazin-7-ones and pyrrolo[2,3-d]pyrizidines
;
_journal_issue 31
_journal_name_full 'New Journal of Chemistry'
_journal_page_first 14637
_journal_page_last 14645
_journal_paper_doi 10.1039/D3NJ02249H
_journal_volume 47
_journal_year 2023
_chemical_formula_moiety 'C18 H13 N3'
_chemical_formula_sum 'C18 H13 N3'
_chemical_formula_weight 271.31
_space_group_crystal_system monoclinic
_space_group_IT_number 14
_space_group_name_Hall '-P 2ybc'
_space_group_name_H-M_alt 'P 1 21/c 1'
_atom_sites_solution_hydrogens geom
_atom_sites_solution_primary dual
_audit_creation_date 2022-10-17
_audit_creation_method
;
Olex2 1.5
(compiled 2022.04.07 svn.rca3783a0 for OlexSys, GUI svn.r6498)
;
_audit_update_record
;
2023-04-08 deposited with the CCDC.	2023-07-06 downloaded from the CCDC.
;
_cell_angle_alpha 90
_cell_angle_beta 91.290(3)
_cell_angle_gamma 90
_cell_formula_units_Z 8
_cell_length_a 17.6435(6)
_cell_length_b 9.6496(4)
_cell_length_c 15.5396(4)
_cell_measurement_reflns_used 8366
_cell_measurement_temperature 133(2)
_cell_measurement_theta_max 79.4820
_cell_measurement_theta_min 5.0580
_cell_volume 2644.99(16)
_computing_cell_refinement 'CrysAlisPro 1.171.41.93a (Rigaku OD, 2020)'
_computing_data_collection 'CrysAlisPro 1.171.41.93a (Rigaku OD, 2020)'
_computing_data_reduction 'CrysAlisPro 1.171.41.93a (Rigaku OD, 2020)'
_computing_molecular_graphics 'Olex2 1.5 (Dolomanov et al., 2009)'
_computing_publication_material 'Olex2 1.5 (Dolomanov et al., 2009)'
_computing_structure_refinement 'SHELXL 2018/3 (Sheldrick, 2015)'
_computing_structure_solution 'SHELXT 2018/2 (Sheldrick, 2018)'
_diffrn_ambient_temperature 133(2)
_diffrn_detector 'Hybrid Pixel Array Detector'
_diffrn_detector_area_resol_mean 5.8140
_diffrn_measured_fraction_theta_full 0.997
_diffrn_measured_fraction_theta_max 0.945
_diffrn_measurement_details
;
List of Runs (angles in degrees, time in seconds):

  # Type    Start    End  Width  t~exp~   \w     \q     \k     \f   Frames
#--------------------------------------------------------------------------
  1  \w    -45.00  -8.00   0.50    1.69    --    0.00 -37.00-120.00   74
  2  \w    -88.00  18.00   0.50    1.69    --    0.00 -37.00 120.00  212
  3  \w    -30.00  24.00   0.50    1.69    --    0.00 -77.00   0.00  108
  4  \w     22.00 136.00   0.50    6.76    --  107.20 -82.00 -60.00  228
  5  \w    106.00 197.00   0.50    6.76    --  107.20  30.00  90.00  182
  6  \w     96.00 195.00   0.50    6.76    --  107.20  30.00  60.00  198
  7  \w    148.00 175.00   0.50    6.76    --  107.20  15.00 150.00   54
  8  \w     88.00 133.00   0.50    6.76    --  107.20  15.00 150.00   90
  9  \w     19.00 132.00   0.50    6.76    --  107.20 -61.00   0.00  226
 10  \w     29.00 140.00   0.50    6.76    --  107.20 -82.00   0.00  222
 11  \w     22.00  87.00   0.50    6.76    --  107.20 -30.00 -30.00  130
 12  \w     87.00 112.00   0.50    6.76    --  107.20 -82.00-120.00   50
 13  \w     78.00 104.00   0.50    6.76    --  107.20 -77.00-120.00   52
;
_diffrn_measurement_device 'four-circle diffractometer'
_diffrn_measurement_device_type 'XtaLAB AFC12 (RINC): Kappa dual home/near'
_diffrn_measurement_method '\w scans'
_diffrn_orient_matrix_type 'CrysAlisPro convention (1999,Acta A55,543-557)'
_diffrn_orient_matrix_UB_11 -0.0110163000
_diffrn_orient_matrix_UB_12 -0.1380352000
_diffrn_orient_matrix_UB_13 -0.0484773000
_diffrn_orient_matrix_UB_21 0.0031184000
_diffrn_orient_matrix_UB_22 -0.0788808000
_diffrn_orient_matrix_UB_23 0.0861777000
_diffrn_orient_matrix_UB_31 -0.0866088000
_diffrn_orient_matrix_UB_32 0.0148781000
_diffrn_orient_matrix_UB_33 0.0069736000
_diffrn_radiation_monochromator mirror
_diffrn_radiation_probe x-ray
_diffrn_radiation_type 'Cu K\a'
_diffrn_radiation_wavelength 1.54184
_diffrn_reflns_av_R_equivalents 0.0370
_diffrn_reflns_av_unetI/netI 0.0418
_diffrn_reflns_Laue_measured_fraction_full 0.997
_diffrn_reflns_Laue_measured_fraction_max 0.945
_diffrn_reflns_limit_h_max 14
_diffrn_reflns_limit_h_min -21
_diffrn_reflns_limit_k_max 11
_diffrn_reflns_limit_k_min -11
_diffrn_reflns_limit_l_max 17
_diffrn_reflns_limit_l_min -19
_diffrn_reflns_number 16652
_diffrn_reflns_point_group_measured_fraction_full 0.997
_diffrn_reflns_point_group_measured_fraction_max 0.945
_diffrn_reflns_theta_full 67.684
_diffrn_reflns_theta_max 82.950
_diffrn_reflns_theta_min 5.015
_diffrn_source 'micro-focus sealed X-ray tube'
_diffrn_source_type 'Rigaku (Cu) X-ray Source'
_exptl_absorpt_coefficient_mu 0.649
_exptl_absorpt_correction_T_max 1.00000
_exptl_absorpt_correction_T_min 0.73024
_exptl_absorpt_correction_type multi-scan
_exptl_absorpt_process_details
;
CrysAlisPro 1.171.41.93a (Rigaku Oxford Diffraction, 2020)
Empirical absorption correction using spherical harmonics,
implemented in SCALE3 ABSPACK scaling algorithm.
;
_exptl_crystal_colour colourless
_exptl_crystal_colour_primary colourless
_exptl_crystal_density_diffrn 1.363
_exptl_crystal_description block
_exptl_crystal_F_000 1136
_exptl_crystal_size_max 0.11
_exptl_crystal_size_mid 0.08
_exptl_crystal_size_min 0.06
_refine_diff_density_max 0.328
_refine_diff_density_min -0.258
_refine_diff_density_rms 0.054
_refine_ls_extinction_method none
_refine_ls_goodness_of_fit_ref 1.091
_refine_ls_hydrogen_treatment constr
_refine_ls_matrix_type full
_refine_ls_number_parameters 379
_refine_ls_number_reflns 5587
_refine_ls_number_restraints 0
_refine_ls_restrained_S_all 1.091
_refine_ls_R_factor_all 0.0558
_refine_ls_R_factor_gt 0.0471
_refine_ls_shift/su_max 0.000
_refine_ls_shift/su_mean 0.000
_refine_ls_structure_factor_coef Fsqd
_refine_ls_weighting_details 'w=1/[\s^2^(Fo^2^)+(0.0662P)^2^+0.7951P] where P=(Fo^2^+2Fc^2^)/3'
_refine_ls_weighting_scheme calc
_refine_ls_wR_factor_gt 0.1244
_refine_ls_wR_factor_ref 0.1343
_reflns_Friedel_coverage 0.000
_reflns_number_gt 4666
_reflns_number_total 5587
_reflns_threshold_expression 'I > 2\s(I)'
_cod_data_source_file d3nj02249h2.cif
_cod_data_source_block exp_1209_mk-206_20221017
_cod_depositor_comments 'Adding full bibliography for 7062567--7062568.cif.'
_cod_database_code 7062568
_shelx_shelxl_version_number 2018/3
_chemical_oxdiff_formula 'C18 H13 N3'
_shelx_space_group_comment
;
The symmetry employed for this shelxl refinement is uniquely defined
by the following loop, which should always be used as a source of
symmetry information in preference to the above space-group names.
They are only intended as comments.
;
_shelx_estimated_absorpt_t_max 0.962
_shelx_estimated_absorpt_t_min 0.932
_olex2_refinement_description
;
1. Fixed Uiso
 At 1.2 times of:
  All C(H) groups
2.a Aromatic/amide H refined with riding coordinates:
 C3(H3), C4(H4), C5(H5), C8(H8), C9(H9), C10(H10), C11(H11), C12(H12),
 C14(H14), C15(H15), C16(H16), C17(H17), C18(H18), C21(H21), C22(H22), C23(H23),
  C26(H26), C27(H27), C28(H28), C29(H29), C30(H30), C32(H32), C33(H33),
 C34(H34), C35(H35), C36(H36)
;
_olex2_submission_special_instructions 'No special instructions were received'
_oxdiff_exptl_absorpt_empirical_details
;
Empirical correction (ABSPACK) includes:
- Absorption correction using spherical harmonics
- Frame scaling
;
_oxdiff_exptl_absorpt_empirical_full_max 1.834
_oxdiff_exptl_absorpt_empirical_full_min 0.689

loop_
_space_group_symop_operation_xyz
'x, y, z'
'-x, y+1/2, -z+1/2'
'-x, -y, -z'
'x, -y-1/2, z-1/2'

loop_
_atom_site_label
_atom_site_type_symbol
_atom_site_fract_x
_atom_site_fract_y
_atom_site_fract_z
_atom_site_U_iso_or_equiv
_atom_site_adp_type
_atom_site_occupancy
_atom_site_site_symmetry_order
_atom_site_calc_flag
_atom_site_refinement_flags_posn
_atom_site_refinement_flags_adp
_atom_site_refinement_flags_occupancy
_atom_site_disorder_assembly
_atom_site_disorder_group
N1 N 0.14267(7) 0.49934(15) 0.43477(8) 0.0289(3) Uani 1 1 d . . . . .
N2 N 0.15700(8) 0.77579(16) 0.63678(10) 0.0383(3) Uani 1 1 d . . . . .
N3 N 0.13839(8) 0.64324(16) 0.65741(9) 0.0343(3) Uani 1 1 d . . . . .
C1 C 0.14454(8) 0.57663(18) 0.51023(10) 0.0275(3) Uani 1 1 d . . . . .
C2 C 0.16408(9) 0.71319(18) 0.48832(11) 0.0321(4) Uani 1 1 d . . . . .
C3 C 0.17497(9) 0.7177(2) 0.39775(11) 0.0360(4) Uani 1 1 d . . . . .
H3 H 0.188624 0.796248 0.364689 0.043 Uiso 1 1 calc R U . . .
C4 C 0.16193(9) 0.58729(19) 0.36818(11) 0.0339(4) Uani 1 1 d . . . . .
H4 H 0.165531 0.559951 0.309686 0.041 Uiso 1 1 calc R U . . .
C5 C 0.16976(10) 0.8086(2) 0.55586(12) 0.0372(4) Uani 1 1 d . . . . .
H5 H 0.183437 0.901426 0.542957 0.045 Uiso 1 1 calc R U . . .
C6 C 0.13268(8) 0.54426(18) 0.59750(10) 0.0283(3) Uani 1 1 d . . . . .
C7 C 0.11372(8) 0.40383(18) 0.62964(9) 0.0278(3) Uani 1 1 d . . . . .
C8 C 0.16253(8) 0.29214(18) 0.61855(9) 0.0285(3) Uani 1 1 d . . . . .
H8 H 0.209297 0.305665 0.590622 0.034 Uiso 1 1 calc R U . . .
C9 C 0.14347(9) 0.16187(19) 0.64784(10) 0.0324(4) Uani 1 1 d . . . . .
H9 H 0.177888 0.086978 0.641751 0.039 Uiso 1 1 calc R U . . .
C10 C 0.07396(10) 0.1400(2) 0.68627(10) 0.0364(4) Uani 1 1 d . . . . .
H10 H 0.060020 0.049538 0.704085 0.044 Uiso 1 1 calc R U . . .
C11 C 0.02515(9) 0.2503(2) 0.69849(10) 0.0363(4) Uani 1 1 d . . . . .
H11 H -0.021907 0.236013 0.725669 0.044 Uiso 1 1 calc R U . . .
C12 C 0.04524(9) 0.3818(2) 0.67089(10) 0.0327(4) Uani 1 1 d . . . . .
H12 H 0.012062 0.457672 0.680163 0.039 Uiso 1 1 calc R U . . .
C13 C 0.12386(8) 0.35604(17) 0.42240(9) 0.0267(3) Uani 1 1 d . . . . .
C14 C 0.17558(9) 0.26941(19) 0.38298(10) 0.0311(3) Uani 1 1 d . . . . .
H14 H 0.222805 0.304858 0.364716 0.037 Uiso 1 1 calc R U . . .
C15 C 0.15777(10) 0.1315(2) 0.37058(11) 0.0367(4) Uani 1 1 d . . . . .
H15 H 0.192708 0.072144 0.343062 0.044 Uiso 1 1 calc R U . . .
C16 C 0.08921(10) 0.0788(2) 0.39801(11) 0.0360(4) Uani 1 1 d . . . . .
H16 H 0.077523 -0.016593 0.390339 0.043 Uiso 1 1 calc R U . . .
C17 C 0.03778(9) 0.16685(19) 0.43683(10) 0.0324(4) Uani 1 1 d . . . . .
H17 H -0.009191 0.131078 0.455677 0.039 Uiso 1 1 calc R U . . .
C18 C 0.05413(8) 0.30552(18) 0.44830(10) 0.0293(3) Uani 1 1 d . . . . .
H18 H 0.018267 0.365688 0.473541 0.035 Uiso 1 1 calc R U . . .
N4 N 0.36716(6) 0.30045(13) 0.56379(7) 0.0204(3) Uani 1 1 d . . . . .
N5 N 0.34837(8) 0.02560(14) 0.76427(8) 0.0302(3) Uani 1 1 d . . . . .
N6 N 0.35841(7) 0.16138(14) 0.78602(8) 0.0252(3) Uani 1 1 d . . . . .
C19 C 0.36101(7) 0.22379(15) 0.63832(8) 0.0201(3) Uani 1 1 d . . . . .
C20 C 0.34665(8) 0.08596(16) 0.61484(9) 0.0233(3) Uani 1 1 d . . . . .
C21 C 0.34281(9) 0.08044(16) 0.52296(9) 0.0262(3) Uani 1 1 d . . . . .
H21 H 0.333207 0.000886 0.488397 0.031 Uiso 1 1 calc R U . . .
C22 C 0.35557(8) 0.21130(17) 0.49487(9) 0.0250(3) Uani 1 1 d . . . . .
H22 H 0.356447 0.238098 0.436072 0.030 Uiso 1 1 calc R U . . .
C23 C 0.34142(9) -0.00963(17) 0.68204(10) 0.0278(3) Uani 1 1 d . . . . .
H23 H 0.332480 -0.104174 0.668127 0.033 Uiso 1 1 calc R U . . .
C24 C 0.36414(8) 0.25987(15) 0.72630(9) 0.0211(3) Uani 1 1 d . . . . .
C25 C 0.37160(8) 0.40444(15) 0.75773(8) 0.0211(3) Uani 1 1 d . . . . .
C26 C 0.43471(8) 0.44677(16) 0.80654(9) 0.0250(3) Uani 1 1 d . . . . .
H26 H 0.472493 0.381245 0.823061 0.030 Uiso 1 1 calc R U . . .
C27 C 0.44243(9) 0.58445(17) 0.83104(9) 0.0291(3) Uani 1 1 d . . . . .
H27 H 0.485641 0.612872 0.864086 0.035 Uiso 1 1 calc R U . . .
C28 C 0.38739(9) 0.68080(17) 0.80755(9) 0.0293(3) Uani 1 1 d . . . . .
H28 H 0.393441 0.775344 0.823315 0.035 Uiso 1 1 calc R U . . .
C29 C 0.32342(8) 0.63859(17) 0.76090(9) 0.0266(3) Uani 1 1 d . . . . .
H29 H 0.284928 0.703741 0.746093 0.032 Uiso 1 1 calc R U . . .
C30 C 0.31580(8) 0.50123(16) 0.73596(9) 0.0235(3) Uani 1 1 d . . . . .
H30 H 0.272116 0.472857 0.703724 0.028 Uiso 1 1 calc R U . . .
C31 C 0.38951(8) 0.44251(15) 0.55633(8) 0.0198(3) Uani 1 1 d . . . . .
C32 C 0.45579(8) 0.48682(16) 0.59712(8) 0.0211(3) Uani 1 1 d . . . . .
H32 H 0.486792 0.422933 0.628323 0.025 Uiso 1 1 calc R U . . .
C33 C 0.47654(8) 0.62502(16) 0.59206(9) 0.0246(3) Uani 1 1 d . . . . .
H33 H 0.521546 0.656519 0.620515 0.030 Uiso 1 1 calc R U . . .
C34 C 0.43144(9) 0.71748(17) 0.54531(10) 0.0279(3) Uani 1 1 d . . . . .
H34 H 0.445393 0.812415 0.542235 0.034 Uiso 1 1 calc R U . . .
C35 C 0.36608(9) 0.67131(17) 0.50314(9) 0.0277(3) Uani 1 1 d . . . . .
H35 H 0.335808 0.734545 0.470517 0.033 Uiso 1 1 calc R U . . .
C36 C 0.34466(8) 0.53313(16) 0.50836(9) 0.0241(3) Uani 1 1 d . . . . .
H36 H 0.299951 0.501230 0.479482 0.029 Uiso 1 1 calc R U . . .

loop_
_atom_site_aniso_label
_atom_site_aniso_U_11
_atom_site_aniso_U_22
_atom_site_aniso_U_33
_atom_site_aniso_U_23
_atom_site_aniso_U_13
_atom_site_aniso_U_12
N1 0.0267(6) 0.0324(8) 0.0275(6) 0.0006(5) 0.0014(5) -0.0017(5)
N2 0.0381(8) 0.0314(8) 0.0452(8) -0.0056(6) -0.0004(6) 0.0020(6)
N3 0.0325(7) 0.0354(8) 0.0348(7) -0.0056(6) -0.0012(5) 0.0038(6)
C1 0.0199(7) 0.0317(9) 0.0309(7) -0.0018(6) 0.0000(5) 0.0012(6)
C2 0.0235(7) 0.0316(9) 0.0412(9) 0.0000(7) 0.0016(6) 0.0016(6)
C3 0.0317(8) 0.0353(10) 0.0413(9) 0.0058(7) 0.0057(7) -0.0006(7)
C4 0.0310(8) 0.0386(10) 0.0322(8) 0.0034(7) 0.0055(6) -0.0017(7)
C5 0.0320(8) 0.0332(10) 0.0465(10) -0.0028(8) 0.0011(7) 0.0012(7)
C6 0.0203(7) 0.0348(9) 0.0298(7) -0.0024(6) -0.0006(5) 0.0037(6)
C7 0.0240(7) 0.0364(9) 0.0228(7) -0.0025(6) -0.0008(5) -0.0013(6)
C8 0.0241(7) 0.0363(10) 0.0252(7) -0.0021(6) 0.0002(5) 0.0002(6)
C9 0.0341(8) 0.0331(10) 0.0299(7) 0.0008(6) -0.0029(6) 0.0011(7)
C10 0.0395(9) 0.0396(10) 0.0299(8) 0.0060(7) -0.0026(6) -0.0074(7)
C11 0.0285(8) 0.0528(12) 0.0276(7) 0.0035(7) 0.0021(6) -0.0059(7)
C12 0.0283(8) 0.0426(10) 0.0273(7) -0.0016(7) 0.0039(6) 0.0014(7)
C13 0.0250(7) 0.0312(9) 0.0239(7) -0.0002(6) -0.0022(5) -0.0007(6)
C14 0.0268(7) 0.0396(10) 0.0270(7) 0.0002(7) 0.0025(6) 0.0012(6)
C15 0.0370(9) 0.0392(10) 0.0339(8) -0.0047(7) 0.0029(7) 0.0070(7)
C16 0.0378(9) 0.0336(10) 0.0363(8) -0.0026(7) -0.0043(7) 0.0012(7)
C17 0.0275(7) 0.0373(10) 0.0323(8) 0.0019(7) -0.0029(6) -0.0026(6)
C18 0.0239(7) 0.0364(9) 0.0275(7) -0.0022(6) -0.0003(5) 0.0013(6)
N4 0.0243(6) 0.0185(6) 0.0186(5) 0.0003(4) 0.0021(4) -0.0014(4)
N5 0.0428(8) 0.0198(7) 0.0282(6) 0.0024(5) 0.0026(5) -0.0021(5)
N6 0.0316(6) 0.0199(7) 0.0243(6) 0.0025(5) 0.0018(5) 0.0004(5)
C19 0.0194(6) 0.0191(7) 0.0218(6) 0.0010(5) 0.0015(5) 0.0006(5)
C20 0.0238(7) 0.0208(8) 0.0253(7) -0.0001(5) 0.0010(5) 0.0007(5)
C21 0.0318(7) 0.0224(8) 0.0244(7) -0.0045(6) 0.0012(5) -0.0021(6)
C22 0.0257(7) 0.0290(8) 0.0203(6) -0.0026(6) 0.0013(5) -0.0016(6)
C23 0.0349(8) 0.0183(8) 0.0303(7) 0.0010(6) 0.0025(6) 0.0000(6)
C24 0.0215(6) 0.0214(8) 0.0205(6) 0.0012(5) 0.0015(5) 0.0009(5)
C25 0.0249(7) 0.0218(8) 0.0169(6) 0.0008(5) 0.0033(5) 0.0001(5)
C26 0.0281(7) 0.0243(8) 0.0227(6) 0.0022(6) -0.0004(5) -0.0016(6)
C27 0.0348(8) 0.0285(9) 0.0238(7) -0.0011(6) -0.0022(6) -0.0065(6)
C28 0.0412(8) 0.0222(8) 0.0248(7) -0.0020(6) 0.0064(6) -0.0041(6)
C29 0.0298(7) 0.0242(8) 0.0262(7) 0.0010(6) 0.0074(5) 0.0032(6)
C30 0.0240(7) 0.0247(8) 0.0220(6) -0.0001(5) 0.0022(5) -0.0001(5)
C31 0.0220(6) 0.0198(7) 0.0177(6) 0.0004(5) 0.0040(5) -0.0012(5)
C32 0.0216(6) 0.0233(8) 0.0186(6) -0.0001(5) 0.0031(5) 0.0003(5)
C33 0.0269(7) 0.0248(8) 0.0224(6) -0.0026(6) 0.0040(5) -0.0038(6)
C34 0.0349(8) 0.0215(8) 0.0277(7) 0.0005(6) 0.0070(6) -0.0035(6)
C35 0.0296(7) 0.0271(8) 0.0265(7) 0.0049(6) 0.0020(6) 0.0028(6)
C36 0.0231(7) 0.0259(8) 0.0234(6) 0.0027(6) 0.0009(5) -0.0003(5)

loop_
_atom_type_symbol
_atom_type_description
_atom_type_scat_dispersion_real
_atom_type_scat_dispersion_imag
_atom_type_scat_source
C C 0.0181 0.0091 'International Tables Vol C Tables 4.2.6.8 and 6.1.1.4'
H H 0.0000 0.0000 'International Tables Vol C Tables 4.2.6.8 and 6.1.1.4'
N N 0.0311 0.0180 'International Tables Vol C Tables 4.2.6.8 and 6.1.1.4'

loop_
_geom_angle_atom_site_label_1
_geom_angle_atom_site_label_2
_geom_angle_atom_site_label_3
_geom_angle
_geom_angle_site_symmetry_1
_geom_angle_site_symmetry_3
_geom_angle_publ_flag
C1 N1 C13 129.18(13) . . ?
C4 N1 C1 107.44(14) . . ?
C4 N1 C13 123.37(13) . . ?
C5 N2 N3 119.80(15) . . ?
C6 N3 N2 121.51(14) . . ?
N1 C1 C2 107.46(14) . . ?
N1 C1 C6 133.68(16) . . ?
C2 C1 C6 118.85(15) . . ?
C1 C2 C3 107.87(15) . . ?
C5 C2 C1 116.70(16) . . ?
C5 C2 C3 135.41(17) . . ?
C2 C3 H3 126.9 . . ?
C4 C3 C2 106.29(16) . . ?
C4 C3 H3 126.9 . . ?
N1 C4 H4 124.5 . . ?
C3 C4 N1 110.93(15) . . ?
C3 C4 H4 124.5 . . ?
N2 C5 C2 123.07(18) . . ?
N2 C5 H5 118.5 . . ?
C2 C5 H5 118.5 . . ?
N3 C6 C1 120.05(16) . . ?
N3 C6 C7 115.59(14) . . ?
C1 C6 C7 124.36(14) . . ?
C8 C7 C6 121.33(14) . . ?
C8 C7 C12 118.88(16) . . ?
C12 C7 C6 119.79(15) . . ?
C7 C8 H8 119.7 . . ?
C9 C8 C7 120.52(15) . . ?
C9 C8 H8 119.7 . . ?
C8 C9 H9 119.9 . . ?
C8 C9 C10 120.17(16) . . ?
C10 C9 H9 119.9 . . ?
C9 C10 H10 120.0 . . ?
C11 C10 C9 119.93(17) . . ?
C11 C10 H10 120.0 . . ?
C10 C11 H11 120.1 . . ?
C10 C11 C12 119.76(15) . . ?
C12 C11 H11 120.1 . . ?
C7 C12 H12 119.7 . . ?
C11 C12 C7 120.67(16) . . ?
C11 C12 H12 119.7 . . ?
C14 C13 N1 119.13(14) . . ?
C14 C13 C18 120.69(16) . . ?
C18 C13 N1 120.17(14) . . ?
C13 C14 H14 120.3 . . ?
C15 C14 C13 119.47(15) . . ?
C15 C14 H14 120.3 . . ?
C14 C15 H15 119.7 . . ?
C14 C15 C16 120.51(16) . . ?
C16 C15 H15 119.7 . . ?
C15 C16 H16 120.3 . . ?
C15 C16 C17 119.40(17) . . ?
C17 C16 H16 120.3 . . ?
C16 C17 H17 119.6 . . ?
C18 C17 C16 120.81(16) . . ?
C18 C17 H17 119.6 . . ?
C13 C18 H18 120.5 . . ?
C17 C18 C13 119.09(15) . . ?
C17 C18 H18 120.5 . . ?
C19 N4 C22 107.63(12) . . ?
C19 N4 C31 127.44(11) . . ?
C22 N4 C31 124.61(12) . . ?
C23 N5 N6 119.61(13) . . ?
C24 N6 N5 121.58(12) . . ?
N4 C19 C20 107.90(12) . . ?
N4 C19 C24 132.74(13) . . ?
C20 C19 C24 119.32(13) . . ?
C19 C20 C21 107.45(13) . . ?
C23 C20 C19 116.52(13) . . ?
C23 C20 C21 136.00(15) . . ?
C20 C21 H21 126.8 . . ?
C22 C21 C20 106.40(13) . . ?
C22 C21 H21 126.8 . . ?
N4 C22 H22 124.7 . . ?
C21 C22 N4 110.60(12) . . ?
C21 C22 H22 124.7 . . ?
N5 C23 C20 123.01(15) . . ?
N5 C23 H23 118.5 . . ?
C20 C23 H23 118.5 . . ?
N6 C24 C19 119.77(13) . . ?
N6 C24 C25 116.66(12) . . ?
C19 C24 C25 123.55(13) . . ?
C26 C25 C24 121.24(13) . . ?
C30 C25 C24 119.59(13) . . ?
C30 C25 C26 119.14(14) . . ?
C25 C26 H26 119.9 . . ?
C27 C26 C25 120.13(14) . . ?
C27 C26 H26 119.9 . . ?
C26 C27 H27 119.8 . . ?
C28 C27 C26 120.36(14) . . ?
C28 C27 H27 119.8 . . ?
C27 C28 H28 120.1 . . ?
C27 C28 C29 119.78(15) . . ?
C29 C28 H28 120.1 . . ?
C28 C29 H29 120.0 . . ?
C30 C29 C28 119.93(15) . . ?
C30 C29 H29 120.0 . . ?
C25 C30 H30 119.7 . . ?
C29 C30 C25 120.62(14) . . ?
C29 C30 H30 119.7 . . ?
C32 C31 N4 119.32(12) . . ?
C32 C31 C36 121.16(14) . . ?
C36 C31 N4 119.53(12) . . ?
C31 C32 H32 120.2 . . ?
C31 C32 C33 119.51(13) . . ?
C33 C32 H32 120.2 . . ?
C32 C33 H33 120.0 . . ?
C32 C33 C34 119.91(14) . . ?
C34 C33 H33 120.0 . . ?
C33 C34 H34 120.0 . . ?
C35 C34 C33 120.06(15) . . ?
C35 C34 H34 120.0 . . ?
C34 C35 H35 119.8 . . ?
C34 C35 C36 120.35(14) . . ?
C36 C35 H35 119.8 . . ?
C31 C36 C35 118.98(14) . . ?
C31 C36 H36 120.5 . . ?
C35 C36 H36 120.5 . . ?

loop_
_geom_bond_atom_site_label_1
_geom_bond_atom_site_label_2
_geom_bond_distance
_geom_bond_site_symmetry_2
_geom_bond_publ_flag
N1 C1 1.389(2) . ?
N1 C4 1.386(2) . ?
N1 C13 1.434(2) . ?
N2 N3 1.361(2) . ?
N2 C5 1.321(2) . ?
N3 C6 1.336(2) . ?
C1 C2 1.406(2) . ?
C1 C6 1.412(2) . ?
C2 C3 1.425(2) . ?
C2 C5 1.398(2) . ?
C3 H3 0.9500 . ?
C3 C4 1.357(3) . ?
C4 H4 0.9500 . ?
C5 H5 0.9500 . ?
C6 C7 1.485(2) . ?
C7 C8 1.393(2) . ?
C7 C12 1.397(2) . ?
C8 H8 0.9500 . ?
C8 C9 1.381(2) . ?
C9 H9 0.9500 . ?
C9 C10 1.392(2) . ?
C10 H10 0.9500 . ?
C10 C11 1.385(3) . ?
C11 H11 0.9500 . ?
C11 C12 1.388(3) . ?
C12 H12 0.9500 . ?
C13 C14 1.390(2) . ?
C13 C18 1.391(2) . ?
C14 H14 0.9500 . ?
C14 C15 1.380(3) . ?
C15 H15 0.9500 . ?
C15 C16 1.388(3) . ?
C16 H16 0.9500 . ?
C16 C17 1.391(2) . ?
C17 H17 0.9500 . ?
C17 C18 1.380(2) . ?
C18 H18 0.9500 . ?
N4 C19 1.3806(17) . ?
N4 C22 1.3853(18) . ?
N4 C31 1.4319(18) . ?
N5 N6 1.3636(19) . ?
N5 C23 1.325(2) . ?
N6 C24 1.3338(18) . ?
C19 C20 1.401(2) . ?
C19 C24 1.4106(19) . ?
C20 C21 1.4288(19) . ?
C20 C23 1.398(2) . ?
C21 H21 0.9500 . ?
C21 C22 1.357(2) . ?
C22 H22 0.9500 . ?
C23 H23 0.9500 . ?
C24 C25 1.483(2) . ?
C25 C26 1.394(2) . ?
C25 C30 1.393(2) . ?
C26 H26 0.9500 . ?
C26 C27 1.388(2) . ?
C27 H27 0.9500 . ?
C27 C28 1.387(2) . ?
C28 H28 0.9500 . ?
C28 C29 1.389(2) . ?
C29 H29 0.9500 . ?
C29 C30 1.387(2) . ?
C30 H30 0.9500 . ?
C31 C32 1.3852(19) . ?
C31 C36 1.386(2) . ?
C32 H32 0.9500 . ?
C32 C33 1.386(2) . ?
C33 H33 0.9500 . ?
C33 C34 1.390(2) . ?
C34 H34 0.9500 . ?
C34 C35 1.387(2) . ?
C35 H35 0.9500 . ?
C35 C36 1.389(2) . ?
C36 H36 0.9500 . ?

loop_
_geom_torsion_atom_site_label_1
_geom_torsion_atom_site_label_2
_geom_torsion_atom_site_label_3
_geom_torsion_atom_site_label_4
_geom_torsion
_geom_torsion_site_symmetry_1
_geom_torsion_site_symmetry_2
_geom_torsion_site_symmetry_3
_geom_torsion_site_symmetry_4
_geom_torsion_publ_flag
N1 C1 C2 C3 -0.61(17) . . . . ?
N1 C1 C2 C5 -179.46(13) . . . . ?
N1 C1 C6 N3 -179.91(15) . . . . ?
N1 C1 C6 C7 0.2(3) . . . . ?
N1 C13 C14 C15 -179.78(14) . . . . ?
N1 C13 C18 C17 -179.08(14) . . . . ?
N2 N3 C6 C1 -1.3(2) . . . . ?
N2 N3 C6 C7 178.64(13) . . . . ?
N3 N2 C5 C2 1.0(3) . . . . ?
N3 C6 C7 C8 -119.36(16) . . . . ?
N3 C6 C7 C12 61.50(19) . . . . ?
C1 N1 C4 C3 -0.85(18) . . . . ?
C1 N1 C13 C14 -124.54(17) . . . . ?
C1 N1 C13 C18 56.6(2) . . . . ?
C1 C2 C3 C4 0.10(18) . . . . ?
C1 C2 C5 N2 -0.7(2) . . . . ?
C1 C6 C7 C8 60.6(2) . . . . ?
C1 C6 C7 C12 -118.56(16) . . . . ?
C2 C1 C6 N3 1.5(2) . . . . ?
C2 C1 C6 C7 -178.43(14) . . . . ?
C2 C3 C4 N1 0.46(19) . . . . ?
C3 C2 C5 N2 -179.13(17) . . . . ?
C4 N1 C1 C2 0.88(17) . . . . ?
C4 N1 C1 C6 -177.82(16) . . . . ?
C4 N1 C13 C14 56.5(2) . . . . ?
C4 N1 C13 C18 -122.43(16) . . . . ?
C5 N2 N3 C6 0.1(2) . . . . ?
C5 C2 C3 C4 178.63(18) . . . . ?
C6 C1 C2 C3 178.32(13) . . . . ?
C6 C1 C2 C5 -0.5(2) . . . . ?
C6 C7 C8 C9 -179.11(14) . . . . ?
C6 C7 C12 C11 177.54(14) . . . . ?
C7 C8 C9 C10 2.2(2) . . . . ?
C8 C7 C12 C11 -1.6(2) . . . . ?
C8 C9 C10 C11 -2.8(2) . . . . ?
C9 C10 C11 C12 1.2(2) . . . . ?
C10 C11 C12 C7 1.0(2) . . . . ?
C12 C7 C8 C9 0.0(2) . . . . ?
C13 N1 C1 C2 -178.24(14) . . . . ?
C13 N1 C1 C6 3.1(3) . . . . ?
C13 N1 C4 C3 178.34(14) . . . . ?
C13 C14 C15 C16 -0.7(2) . . . . ?
C14 C13 C18 C17 2.0(2) . . . . ?
C14 C15 C16 C17 1.2(3) . . . . ?
C15 C16 C17 C18 0.0(2) . . . . ?
C16 C17 C18 C13 -1.6(2) . . . . ?
C18 C13 C14 C15 -0.9(2) . . . . ?
N4 C19 C20 C21 -1.00(16) . . . . ?
N4 C19 C20 C23 177.63(12) . . . . ?
N4 C19 C24 N6 -178.07(14) . . . . ?
N4 C19 C24 C25 3.6(2) . . . . ?
N4 C31 C32 C33 -178.21(12) . . . . ?
N4 C31 C36 C35 178.62(12) . . . . ?
N5 N6 C24 C19 -1.0(2) . . . . ?
N5 N6 C24 C25 177.43(13) . . . . ?
N6 N5 C23 C20 2.4(2) . . . . ?
N6 C24 C25 C26 64.38(18) . . . . ?
N6 C24 C25 C30 -117.66(15) . . . . ?
C19 N4 C22 C21 -0.44(16) . . . . ?
C19 N4 C31 C32 51.12(19) . . . . ?
C19 N4 C31 C36 -129.04(14) . . . . ?
C19 C20 C21 C22 0.73(16) . . . . ?
C19 C20 C23 N5 0.9(2) . . . . ?
C19 C24 C25 C26 -117.26(15) . . . . ?
C19 C24 C25 C30 60.69(19) . . . . ?
C20 C19 C24 N6 4.4(2) . . . . ?
C20 C19 C24 C25 -173.93(13) . . . . ?
C20 C21 C22 N4 -0.18(17) . . . . ?
C21 C20 C23 N5 179.05(16) . . . . ?
C22 N4 C19 C20 0.89(15) . . . . ?
C22 N4 C19 C24 -176.87(14) . . . . ?
C22 N4 C31 C32 -121.57(15) . . . . ?
C22 N4 C31 C36 58.28(19) . . . . ?
C23 N5 N6 C24 -2.4(2) . . . . ?
C23 C20 C21 C22 -177.51(17) . . . . ?
C24 C19 C20 C21 177.11(12) . . . . ?
C24 C19 C20 C23 -4.3(2) . . . . ?
C24 C25 C26 C27 176.33(13) . . . . ?
C24 C25 C30 C29 -176.71(12) . . . . ?
C25 C26 C27 C28 0.3(2) . . . . ?
C26 C25 C30 C29 1.3(2) . . . . ?
C26 C27 C28 C29 1.4(2) . . . . ?
C27 C28 C29 C30 -1.8(2) . . . . ?
C28 C29 C30 C25 0.4(2) . . . . ?
C30 C25 C26 C27 -1.6(2) . . . . ?
C31 N4 C19 C20 -172.80(12) . . . . ?
C31 N4 C19 C24 9.4(2) . . . . ?
C31 N4 C22 C21 173.48(13) . . . . ?
C31 C32 C33 C34 -0.9(2) . . . . ?
C32 C31 C36 C35 -1.5(2) . . . . ?
C32 C33 C34 C35 -0.6(2) . . . . ?
C33 C34 C35 C36 1.0(2) . . . . ?
C34 C35 C36 C31 0.1(2) . . . . ?
C36 C31 C32 C33 1.9(2) . . . . ?
